data_2237033
loop_
_publ_author_name
'Selvakumaran, N.'
'Sheeba, M. Mary'
'Karvembu, R.'
'Ng, Seik Weng'
'Tiekink, Edward R. T.'

_publ_section_title
;
 3-Benzoyl-1-(2-methoxyphenyl)thiourea
;
_journal_coeditor_code SU2519
_journal_issue 12
_journal_name_full 'Acta Crystallographica Section E'
_journal_page_first o3259
_journal_paper_doi 10.1107/S160053681204456X
_journal_volume 68
_journal_year 2012
_chemical_formula_iupac 'C15 H14 N2 O2 S'
_chemical_formula_moiety 'C15 H14 N2 O2 S'
_chemical_formula_sum 'C15 H14 N2 O2 S'
_chemical_formula_weight 286.34
_chemical_name_systematic
;
3-Benzoyl-1-(2-methoxyphenyl)thiourea
;
_space_group_IT_number 14
_symmetry_cell_setting monoclinic
_symmetry_space_group_name_Hall '-P 2ybc'
_symmetry_space_group_name_H-M 'P 1 21/c 1'
_atom_sites_solution_hydrogens geom
_atom_sites_solution_primary direct
_atom_sites_solution_secondary difmap
_audit_creation_method SHELXL-97
_cell_angle_alpha 90.00
_cell_angle_beta 92.0650(10)
_cell_angle_gamma 90.00
_cell_formula_units_Z 4
_cell_length_a 5.93580(10)
_cell_length_b 25.6916(4)
_cell_length_c 9.05350(10)
_cell_measurement_reflns_used 3350
_cell_measurement_temperature 100(2)
_cell_measurement_theta_max 74.2158
_cell_measurement_theta_min 3.4377
_cell_volume 1379.76(4)
_computing_cell_refinement 'CrysAlis PRO (Agilent, 2012)'
_computing_data_collection 'CrysAlis PRO (Agilent, 2012)'
_computing_data_reduction 'CrysAlis PRO (Agilent, 2012)'
_computing_molecular_graphics 'ORTEP-3 for Windows (Farrugia, 1997) and DIAMOND (Brandenburg, 2006)'
_computing_publication_material 'publCIF (Westrip, 2010)'
_computing_structure_refinement 'SHELXL97 (Sheldrick, 2008)'
_computing_structure_solution 'SHELXS97 (Sheldrick, 2008)'
_diffrn_ambient_temperature 100(2)
_diffrn_detector_area_resol_mean 10.4041
_diffrn_measured_fraction_theta_full 0.964
_diffrn_measured_fraction_theta_max 0.964
_diffrn_measurement_device_type 'Agilent SuperNova Dual diffractometer with an Atlas detector'
_diffrn_measurement_method '\w scan'
_diffrn_radiation_monochromator Mirror
_diffrn_radiation_source 'SuperNova (Cu) X-ray Source'
_diffrn_radiation_type CuK\a
_diffrn_radiation_wavelength 1.54184
_diffrn_reflns_av_R_equivalents 0.0158
_diffrn_reflns_av_sigmaI/netI 0.0218
_diffrn_reflns_limit_h_max 6
_diffrn_reflns_limit_h_min -7
_diffrn_reflns_limit_k_max 12
_diffrn_reflns_limit_k_min -31
_diffrn_reflns_limit_l_max 10
_diffrn_reflns_limit_l_min -11
_diffrn_reflns_number 5143
_diffrn_reflns_theta_full 74.39
_diffrn_reflns_theta_max 74.39
_diffrn_reflns_theta_min 3.44
_diffrn_standards_decay_% 0
_diffrn_standards_interval_count 0
_diffrn_standards_interval_time 0
_diffrn_standards_number 0
_exptl_absorpt_coefficient_mu 2.111
_exptl_absorpt_correction_T_max 1.00000
_exptl_absorpt_correction_T_min 0.46698
_exptl_absorpt_correction_type multi-scan
_exptl_absorpt_process_details '(CrysAlis PRO; Agilent, 2012)'
_exptl_crystal_colour colourless
_exptl_crystal_density_diffrn 1.378
_exptl_crystal_density_method 'not measured'
_exptl_crystal_description block
_exptl_crystal_F_000 600
_exptl_crystal_size_max 0.30
_exptl_crystal_size_mid 0.25
_exptl_crystal_size_min 0.20
_refine_diff_density_max 0.274
_refine_diff_density_min -0.399
_refine_ls_extinction_method none
_refine_ls_goodness_of_fit_ref 1.035
_refine_ls_hydrogen_treatment mixed
_refine_ls_matrix_type full
_refine_ls_number_parameters 189
_refine_ls_number_reflns 2721
_refine_ls_number_restraints 0
_refine_ls_restrained_S_all 1.035
_refine_ls_R_factor_all 0.0366
_refine_ls_R_factor_gt 0.0340
_refine_ls_shift/su_max 0.002
_refine_ls_shift/su_mean 0.000
_refine_ls_structure_factor_coef Fsqd
_refine_ls_weighting_details 'calc w=1/[\s^2^(Fo^2^)+(0.0671P)^2^+0.2141P] where P=(Fo^2^+2Fc^2^)/3'
_refine_ls_weighting_scheme calc
_refine_ls_wR_factor_gt 0.0951
_refine_ls_wR_factor_ref 0.0974
_reflns_number_gt 2505
_reflns_number_total 2721
_reflns_threshold_expression I>2\s(I)
_cod_data_source_file su2519.cif
_cod_data_source_block I
_cod_original_sg_symbol_H-M 'P 21/c'
_cod_database_code 2237033
_cod_database_fobs_code 2237033

loop_
_symmetry_equiv_pos_as_xyz
'x, y, z'
'-x, y+1/2, -z+1/2'
'-x, -y, -z'
'x, -y-1/2, z-1/2'

loop_
_atom_site_type_symbol
_atom_site_label
_atom_site_fract_x
_atom_site_fract_y
_atom_site_fract_z
_atom_site_U_iso_or_equiv
_atom_site_adp_type
_atom_site_calc_flag
_atom_site_refinement_flags
_atom_site_occupancy
_atom_site_symmetry_multiplicity
S S1 0.34254(5) 0.553335(12) 0.63331(3) 0.02037(13) Uani d . 1 1
O O1 0.58134(17) 0.65291(4) 0.25290(11) 0.0228(2) Uani d . 1 1
O O2 0.30344(16) 0.74084(4) 0.46245(11) 0.0221(2) Uani d . 1 1
N N1 0.56616(18) 0.58059(4) 0.39976(12) 0.0168(2) Uani d . 1 1
H H1n 0.617(3) 0.5477(7) 0.410(2) 0.025(4) Uiso d . 1 1
N N2 0.29972(18) 0.64037(4) 0.46801(12) 0.0173(2) Uani d . 1 1
H H2n 0.361(3) 0.6586(7) 0.394(2) 0.034(5) Uiso d . 1 1
C C1 0.8406(2) 0.58513(5) 0.20667(14) 0.0176(3) Uani d . 1 1
C C2 0.9874(2) 0.54873(5) 0.27253(15) 0.0190(3) Uani d . 1 1
H H2 0.9654 0.5374 0.3709 0.023 Uiso calc R 1 1
C C3 1.1658(2) 0.52905(5) 0.19390(16) 0.0217(3) Uani d . 1 1
H H3 1.2654 0.5042 0.2385 0.026 Uiso calc R 1 1
C C4 1.1982(2) 0.54569(5) 0.05014(16) 0.0236(3) Uani d . 1 1
H H4 1.3204 0.5323 -0.0032 0.028 Uiso calc R 1 1
C C5 1.0521(2) 0.58180(5) -0.01569(15) 0.0231(3) Uani d . 1 1
H H5 1.0740 0.5929 -0.1142 0.028 Uiso calc R 1 1
C C6 0.8744(2) 0.60160(5) 0.06219(15) 0.0210(3) Uani d . 1 1
H H6 0.7754 0.6265 0.0171 0.025 Uiso calc R 1 1
C C7 0.6527(2) 0.60957(5) 0.28644(14) 0.0178(3) Uani d . 1 1
C C8 0.3977(2) 0.59455(5) 0.49537(14) 0.0165(3) Uani d . 1 1
C C9 0.1267(2) 0.66553(5) 0.54421(14) 0.0173(3) Uani d . 1 1
C C10 -0.0476(2) 0.64063(5) 0.61365(14) 0.0191(3) Uani d . 1 1
H H10 -0.0534 0.6037 0.6158 0.023 Uiso calc R 1 1
C C11 -0.2144(2) 0.66955(6) 0.68032(15) 0.0213(3) Uani d . 1 1
H H11 -0.3336 0.6523 0.7276 0.026 Uiso calc R 1 1
C C12 -0.2069(2) 0.72356(6) 0.67787(16) 0.0228(3) Uani d . 1 1
H H12 -0.3192 0.7431 0.7253 0.027 Uiso calc R 1 1
C C13 -0.0354(2) 0.74907(5) 0.60610(15) 0.0218(3) Uani d . 1 1
H H13 -0.0316 0.7860 0.6037 0.026 Uiso calc R 1 1
C C14 0.1304(2) 0.72054(5) 0.53793(14) 0.0185(3) Uani d . 1 1
C C15 0.3081(3) 0.79620(5) 0.44578(17) 0.0250(3) Uani d . 1 1
H H15A 0.4393 0.8062 0.3895 0.037 Uiso calc R 1 1
H H15B 0.3181 0.8126 0.5435 0.037 Uiso calc R 1 1
H H15C 0.1700 0.8077 0.3929 0.037 Uiso calc R 1 1

loop_
_atom_site_aniso_label
_atom_site_aniso_U_11
_atom_site_aniso_U_22
_atom_site_aniso_U_33
_atom_site_aniso_U_12
_atom_site_aniso_U_13
_atom_site_aniso_U_23
S1 0.0248(2) 0.01710(19) 0.01949(19) 0.00449(11) 0.00439(13) 0.00361(11)
O1 0.0270(5) 0.0183(5) 0.0235(5) 0.0047(4) 0.0039(4) 0.0040(4)
O2 0.0211(5) 0.0165(5) 0.0290(5) 0.0017(4) 0.0044(4) 0.0024(4)
N1 0.0179(5) 0.0138(5) 0.0186(5) 0.0023(4) 0.0007(4) 0.0008(4)
N2 0.0173(5) 0.0167(5) 0.0180(5) 0.0011(4) 0.0004(4) 0.0010(4)
C1 0.0177(6) 0.0159(6) 0.0190(6) -0.0019(5) -0.0008(5) -0.0014(5)
C2 0.0175(6) 0.0186(6) 0.0207(6) -0.0025(5) -0.0018(5) 0.0000(5)
C3 0.0170(6) 0.0200(7) 0.0281(7) 0.0000(5) -0.0026(5) -0.0029(5)
C4 0.0199(6) 0.0226(7) 0.0287(7) -0.0019(5) 0.0051(5) -0.0067(6)
C5 0.0288(7) 0.0197(6) 0.0209(6) -0.0029(5) 0.0048(5) -0.0008(5)
C6 0.0245(7) 0.0174(6) 0.0210(6) 0.0001(5) 0.0003(5) 0.0009(5)
C7 0.0180(6) 0.0181(6) 0.0172(6) -0.0001(5) -0.0023(5) -0.0003(5)
C8 0.0158(6) 0.0161(6) 0.0174(6) -0.0004(5) -0.0025(5) -0.0009(5)
C9 0.0170(6) 0.0178(6) 0.0168(6) 0.0031(5) -0.0034(5) -0.0014(5)
C10 0.0179(6) 0.0185(6) 0.0206(6) -0.0002(5) -0.0026(5) -0.0010(5)
C11 0.0177(6) 0.0236(7) 0.0227(6) -0.0003(5) -0.0002(5) -0.0006(5)
C12 0.0193(6) 0.0236(7) 0.0253(7) 0.0047(5) 0.0007(5) -0.0013(5)
C13 0.0223(7) 0.0170(6) 0.0260(7) 0.0034(5) -0.0012(5) -0.0004(5)
C14 0.0172(6) 0.0185(6) 0.0196(6) 0.0006(5) -0.0026(5) 0.0015(5)
C15 0.0279(7) 0.0166(7) 0.0307(7) -0.0013(5) 0.0048(6) 0.0015(6)

loop_
_atom_type_symbol
_atom_type_description
_atom_type_scat_dispersion_real
_atom_type_scat_dispersion_imag
_atom_type_scat_source
C C 0.0181 0.0091 'International Tables Vol C Tables 4.2.6.8 and 6.1.1.4'
H H 0.0000 0.0000 'International Tables Vol C Tables 4.2.6.8 and 6.1.1.4'
N N 0.0311 0.0180 'International Tables Vol C Tables 4.2.6.8 and 6.1.1.4'
O O 0.0492 0.0322 'International Tables Vol C Tables 4.2.6.8 and 6.1.1.4'
S S 0.3331 0.5567 'International Tables Vol C Tables 4.2.6.8 and 6.1.1.4'

loop_
_geom_angle_atom_site_label_1
_geom_angle_atom_site_label_2
_geom_angle_atom_site_label_3
_geom_angle
C14 O2 C15 116.92(10)
C7 N1 C8 128.10(11)
C7 N1 H1n 116.5(12)
C8 N1 H1n 115.2(12)
C8 N2 C9 129.27(11)
C8 N2 H2n 114.2(12)
C9 N2 H2n 116.4(12)
C6 C1 C2 119.63(12)
C6 C1 C7 117.51(12)
C2 C1 C7 122.80(12)
C3 C2 C1 119.93(13)
C3 C2 H2 120.0
C1 C2 H2 120.0
C4 C3 C2 120.04(13)
C4 C3 H3 120.0
C2 C3 H3 120.0
C3 C4 C5 120.12(13)
C3 C4 H4 119.9
C5 C4 H4 119.9
C6 C5 C4 120.08(13)
C6 C5 H5 120.0
C4 C5 H5 120.0
C5 C6 C1 120.20(13)
C5 C6 H6 119.9
C1 C6 H6 119.9
O1 C7 N1 122.62(12)
O1 C7 C1 121.41(12)
N1 C7 C1 115.96(11)
N2 C8 N1 115.49(11)
N2 C8 S1 126.89(10)
N1 C8 S1 117.61(9)
C10 C9 N2 125.27(12)
C10 C9 C14 119.48(12)
N2 C9 C14 115.12(11)
C9 C10 C11 120.27(12)
C9 C10 H10 119.9
C11 C10 H10 119.9
C12 C11 C10 120.18(13)
C12 C11 H11 119.9
C10 C11 H11 119.9
C11 C12 C13 120.18(12)
C11 C12 H12 119.9
C13 C12 H12 119.9
C14 C13 C12 120.05(13)
C14 C13 H13 120.0
C12 C13 H13 120.0
O2 C14 C13 125.55(12)
O2 C14 C9 114.64(11)
C13 C14 C9 119.80(12)
O2 C15 H15A 109.5
O2 C15 H15B 109.5
H15A C15 H15B 109.5
O2 C15 H15C 109.5
H15A C15 H15C 109.5
H15B C15 H15C 109.5

loop_
_geom_bond_atom_site_label_1
_geom_bond_atom_site_label_2
_geom_bond_distance
S1 C8 1.6786(13)
O1 C7 1.2257(16)
O2 C14 1.3582(16)
O2 C15 1.4306(16)
N1 C7 1.3817(17)
N1 C8 1.3931(16)
N1 H1n 0.902(18)
N2 C8 1.3322(17)
N2 C9 1.4140(16)
N2 H2n 0.90(2)
C1 C6 1.3961(18)
C1 C2 1.3969(18)
C1 C7 1.4893(18)
C2 C3 1.3921(18)
C2 H2 0.9500
C3 C4 1.390(2)
C3 H3 0.9500
C4 C5 1.390(2)
C4 H4 0.9500
C5 C6 1.3862(19)
C5 H5 0.9500
C6 H6 0.9500
C9 C10 1.3865(18)
C9 C14 1.4147(18)
C10 C11 1.3925(18)
C10 H10 0.9500
C11 C12 1.388(2)
C11 H11 0.9500
C12 C13 1.391(2)
C12 H12 0.9500
C13 C14 1.3893(18)
C13 H13 0.9500
C15 H15A 0.9800
C15 H15B 0.9800
C15 H15C 0.9800

loop_
_geom_hbond_atom_site_label_D
_geom_hbond_atom_site_label_H
_geom_hbond_atom_site_label_A
_geom_hbond_site_symmetry_A
_geom_hbond_distance_DH
_geom_hbond_distance_HA
_geom_hbond_distance_DA
_geom_hbond_angle_DHA
N2 H2n O1 . 0.905(18) 1.867(18) 2.6316(15) 141.0(16)
C10 H10 S1 . 0.95 2.68 3.2241(13) 117
N2 H2n O2 . 0.90(2) 2.231(19) 2.5819(15) 102.5(14)
N1 H1n S1 3_666 0.902(18) 2.636(18) 3.4976(12) 160.1(15)
C15 H15B O1 4_576 0.98 2.57 3.4273(19) 146
C15 H15C Cg1 4_575 0.98 2.81 3.6248(17) 141

loop_
_geom_torsion_atom_site_label_1
_geom_torsion_atom_site_label_2
_geom_torsion_atom_site_label_3
_geom_torsion_atom_site_label_4
_geom_torsion
C6 C1 C2 C3 -0.12(19)
C7 C1 C2 C3 -177.16(12)
C1 C2 C3 C4 0.15(19)
C2 C3 C4 C5 -0.3(2)
C3 C4 C5 C6 0.4(2)
C4 C5 C6 C1 -0.4(2)
C2 C1 C6 C5 0.2(2)
C7 C1 C6 C5 177.44(12)
C8 N1 C7 O1 -2.4(2)
C8 N1 C7 C1 177.36(12)
C6 C1 C7 O1 -24.61(19)
C2 C1 C7 O1 152.49(13)
C6 C1 C7 N1 155.68(12)
C2 C1 C7 N1 -27.22(18)
C9 N2 C8 N1 -179.50(11)
C9 N2 C8 S1 -0.8(2)
C7 N1 C8 N2 4.25(19)
C7 N1 C8 S1 -174.57(10)
C8 N2 C9 C10 -33.1(2)
C8 N2 C9 C14 151.20(13)
N2 C9 C10 C11 -177.34(12)
C14 C9 C10 C11 -1.80(18)
C9 C10 C11 C12 -0.1(2)
C10 C11 C12 C13 1.4(2)
C11 C12 C13 C14 -0.7(2)
C15 O2 C14 C13 -3.32(19)
C15 O2 C14 C9 176.66(12)
C12 C13 C14 O2 178.76(12)
C12 C13 C14 C9 -1.23(19)
C10 C9 C14 O2 -177.52(11)
N2 C9 C14 O2 -1.55(16)
C10 C9 C14 C13 2.46(19)
N2 C9 C14 C13 178.44(11)

loop_
_cod_related_entry_id
_cod_related_entry_database
_cod_related_entry_code
1 ChemSpider 656081
